data_1550933
loop_
_publ_author_name
'Baggi, Giorgio'
'Casimiro, Lorenzo'
'Baroncini, Massimo'
'Silvi, Serena'
'Credi, Alberto'
'Loeb, Stephen J.'

_publ_section_title
;
 Threading-gated photochromism in [2]pseudorotaxanes
;
_journal_name_full 'Chemical Science'
_journal_paper_doi 10.1039/C9SC00913B
_journal_year 2019
_chemical_formula_moiety 'C27 H21 N2 S2, C24 H32 O8, B F4, C4 H10 O'
_chemical_formula_sum 'C55 H63 B F4 N2 O9 S2'
_chemical_formula_weight 1047.00
_space_group_crystal_system monoclinic
_space_group_IT_number 14
_space_group_name_Hall '-P 2yn'
_space_group_name_H-M_alt 'P 1 21/n 1'
_symmetry_space_group_name_Hall '-P 2yn'
_symmetry_space_group_name_H-M 'P 1 21/n 1'
_atom_sites_solution_hydrogens geom
_atom_sites_solution_primary direct
_audit_creation_date 2018-10-16
_audit_creation_method
;
Olex2 1.2
(compiled 2018.05.29 svn.r3508 for OlexSys, GUI svn.r5506)
;
_audit_update_record
;
2018-11-06 deposited with the CCDC.    2019-04-09 downloaded from the CCDC.
;
_cell_angle_alpha 90
_cell_angle_beta 93.248(2)
_cell_angle_gamma 90
_cell_formula_units_Z 4
_cell_length_a 13.2818(6)
_cell_length_b 19.8213(8)
_cell_length_c 20.1065(9)
_cell_measurement_reflns_used 9987
_cell_measurement_temperature 173(2)
_cell_measurement_theta_max 28.22
_cell_measurement_theta_min 3.072
_cell_volume 5284.8(4)
_computing_cell_refinement 'SAINT v8.34A (Bruker, 2013)'
_computing_data_reduction 'SAINT v8.34A (Bruker, 2013)'
_computing_molecular_graphics 'Olex2 (Dolomanov et al., 2009)'
_computing_publication_material 'Olex2 (Dolomanov et al., 2009)'
_computing_structure_refinement 'ShelXL (Sheldrick, 2015)'
_computing_structure_solution 'XS (Sheldrick, 2008)'
_diffrn_ambient_temperature 173.21
_diffrn_measured_fraction_theta_full 0.999
_diffrn_measured_fraction_theta_max 0.996
_diffrn_measurement_device_type 'Bruker APEX-II CCD'
_diffrn_measurement_method '\f and \w scans'
_diffrn_radiation_type MoK\a
_diffrn_radiation_wavelength 0.71073
_diffrn_reflns_av_R_equivalents 0.0548
_diffrn_reflns_av_unetI/netI 0.0224
_diffrn_reflns_Laue_measured_fraction_full 0.999
_diffrn_reflns_Laue_measured_fraction_max 0.996
_diffrn_reflns_limit_h_max 17
_diffrn_reflns_limit_h_min -17
_diffrn_reflns_limit_k_max 26
_diffrn_reflns_limit_k_min -26
_diffrn_reflns_limit_l_max 26
_diffrn_reflns_limit_l_min -26
_diffrn_reflns_number 168940
_diffrn_reflns_point_group_measured_fraction_full 0.999
_diffrn_reflns_point_group_measured_fraction_max 0.996
_diffrn_reflns_theta_full 25.242
_diffrn_reflns_theta_max 28.333
_diffrn_reflns_theta_min 2.808
_diffrn_standards_number 0
_exptl_absorpt_coefficient_mu 0.173
_exptl_absorpt_correction_T_max 0.7457
_exptl_absorpt_correction_T_min 0.6937
_exptl_absorpt_correction_type multi-scan
_exptl_absorpt_process_details
'SADABS-2014/5 (Bruker,2014/5) was used for absorption correction. wR2(int) was 0.0605 before and 0.0562 after correction. The Ratio of minimum to maximum transmission is 0.9303. The \l/2 correction factor is 0.00150.'
_exptl_crystal_colour colourless
_exptl_crystal_colour_primary colourless
_exptl_crystal_density_diffrn 1.316
_exptl_crystal_description Block
_exptl_crystal_F_000 2208
_exptl_crystal_recrystallization_method 'Re-crystallisation from solvent: acetonitrile diethyl ether'
_exptl_crystal_size_max 0.36
_exptl_crystal_size_mid 0.34
_exptl_crystal_size_min 0.252
_refine_diff_density_max 0.790
_refine_diff_density_min -0.665
_refine_diff_density_rms 0.075
_refine_ls_extinction_method none
_refine_ls_goodness_of_fit_ref 1.160
_refine_ls_hydrogen_treatment constr
_refine_ls_matrix_type full
_refine_ls_number_parameters 780
_refine_ls_number_reflns 13131
_refine_ls_number_restraints 363
_refine_ls_restrained_S_all 1.149
_refine_ls_R_factor_all 0.1100
_refine_ls_R_factor_gt 0.0836
_refine_ls_shift/su_max 0.000
_refine_ls_shift/su_mean 0.000
_refine_ls_structure_factor_coef Fsqd
_refine_ls_weighting_details 'w=1/[\s^2^(Fo^2^)+(0.0618P)^2^+12.3194P] where P=(Fo^2^+2Fc^2^)/3'
_refine_ls_weighting_scheme calc
_refine_ls_wR_factor_gt 0.2057
_refine_ls_wR_factor_ref 0.2252
_reflns_Friedel_coverage 0.000
_reflns_number_gt 10120
_reflns_number_total 13131
_reflns_threshold_expression 'I > 2\s(I)'
_cod_data_source_file c9sc00913b2.cif
_cod_data_source_block mo_gb033_0m
_cod_database_code 1550933
_shelx_shelxl_version_number 2018/3
_shelx_space_group_comment
;
The symmetry employed for this shelxl refinement is uniquely defined
by the following loop, which should always be used as a source of
symmetry information in preference to the above space-group names.
They are only intended as comments.
;
_shelx_estimated_absorpt_t_max 0.958
_shelx_estimated_absorpt_t_min 0.940
_olex2_refinement_description
;
1. Fixed Uiso
 At 1.2 times of:
  All C(H) groups, All C(H,H) groups, All C(H,H,H,H) groups, All N(H) groups
 At 1.5 times of:
  All C(H,H,H) groups
2. Restrained planarity
 C27A, C26A, C19A, C20A, C21A, C22A, C23A, C24A, C25A, S2A
 with sigma of 0.1
3. Uiso/Uaniso restraints and constraints
S2 \\sim C19 \\sim C26 \\sim C20 \\sim C21 \\sim C27 \\sim C25 \\sim C24 \\sim
C23 \\sim C22 \\sim S2A \\sim C19A \\sim C26A \\sim C20A \\sim C21A \\sim C27A
\\sim C25A \\sim C24A \\sim C23A \\sim C22A: within 2A with sigma of 0.04 and
sigma for terminal atoms of 0.08
Uanis(C25) = Uanis(C25A)
Uanis(O8) = Uanis(O8A)
Uanis(F3) = Uanis(F3A)
Uanis(F2) = Uanis(F2A)
Uanis(F4) = Uanis(F4A)
4. Rigid body (RIGU) restrains
 O1S, C2S, C1S, C3S, C4S
 with sigma for 1-2 distances of 0.004 and sigma for 1-3 distances of 0.004
5. Same fragment restrains
{S2A, C19A, C26A, C20A, C21A, C27A, C25A, C24A, C23A, C22A} sigma for 1-2:
0.02, 1-3: 0.02
as
{S2, C19, C26, C20, C21, C27, C25, C24, C23, C22}
{F4A, F3A, F2A, F1, B1} sigma for 1-2: 0.02, 1-3: 0.02
as
{F4, F3, F2, F1, B1}
6. Others
 Sof(H48C)=Sof(H48D)=Sof(H51C)=Sof(H51D)=Sof(O8A)=Sof(C50A)=Sof(H50C)=
 Sof(H50D)=Sof(C49A)=Sof(H49C)=Sof(H49D)=1-FVAR(1)
 Sof(H48A)=Sof(H48B)=Sof(H51A)=Sof(H51B)=Sof(O8)=Sof(C50)=Sof(H50A)=Sof(H50B)=
 Sof(C49)=Sof(H49A)=Sof(H49B)=FVAR(1)
 Sof(S2A)=Sof(C19A)=Sof(C26A)=Sof(C20A)=Sof(C21A)=Sof(H21A)=Sof(C27A)=
 Sof(H27D)=Sof(H27E)=Sof(H27F)=Sof(C25A)=Sof(C24A)=Sof(H24A)=Sof(C23A)=
 Sof(H23A)=Sof(C22A)=Sof(H22A)=1-FVAR(2)
 Sof(S2)=Sof(C19)=Sof(C26)=Sof(C20)=Sof(C21)=Sof(H21)=Sof(C27)=Sof(H27A)=
 Sof(H27B)=Sof(H27C)=Sof(C25)=Sof(C24)=Sof(H24)=Sof(C23)=Sof(H23)=Sof(C22)=
 Sof(H22)=FVAR(2)
 Sof(F4A)=Sof(F3A)=Sof(F2A)=1-FVAR(3)
 Sof(F4)=Sof(F3)=Sof(F2)=FVAR(3)
7.a Secondary CH2 refined with riding coordinates:
 C36(H36A,H36B), C38(H38A,H38B), C47(H47A,H47B), C39(H39A,H39B), C48(H48A,
 H48B), C48(H48C,H48D), C37(H37A,H37B), C34(H34A,H34B), C51(H51A,H51B),
 C51(H51C,H51D), C46(H46A,H46B), C35(H35A,H35B), C50(H50A,H50B), C49(H49A,H49B),
  C50A(H50C,H50D), C49A(H49C,H49D), C1S(H1SA,H1SB), C3S(H3SA,H3SB)
7.b Aromatic/amide H refined with riding coordinates:
 N1(H1), N2(H2), C6(H6), C4(H4), C2(H2A), C3(H3), C32(H32), C5(H5), C14(H14),
 C41(H41), C11(H11), C13(H13), C43(H43), C29(H29), C12(H12), C44(H44), C30(H30),
  C42(H42), C31(H31), C21(H21), C24(H24), C23(H23), C22(H22), C21A(H21A),
 C24A(H24A), C23A(H23A), C22A(H22A)
7.c Idealised Me refined as rotating group:
 C17(H17A,H17B,H17C), C27(H27A,H27B,H27C), C27A(H27D,H27E,H27F), C2S(H2SA,H2SB,
 H2SC), C4S(H4SA,H4SB,H4SC)
;
_olex2_submission_special_instructions 'No special instructions were received'

loop_
_space_group_symop_operation_xyz
'x, y, z'
'-x+1/2, y+1/2, -z+1/2'
'-x, -y, -z'
'x-1/2, -y-1/2, z-1/2'

loop_
_atom_site_label
_atom_site_type_symbol
_atom_site_fract_x
_atom_site_fract_y
_atom_site_fract_z
_atom_site_U_iso_or_equiv
_atom_site_adp_type
_atom_site_occupancy
_atom_site_site_symmetry_order
_atom_site_calc_flag
_atom_site_refinement_flags_posn
_atom_site_refinement_flags_adp
_atom_site_refinement_flags_occupancy
_atom_site_disorder_assembly
_atom_site_disorder_group
S1 S 0.49554(6) 0.85844(4) 0.17942(4) 0.03220(18) Uani 1 1 d . . . . .
O6 O 0.25848(17) 1.00199(12) 0.02831(12) 0.0346(5) Uani 1 1 d . . . . .
O4 O -0.04242(17) 1.06670(13) 0.17728(11) 0.0359(5) Uani 1 1 d . . . . .
O2 O 0.20826(18) 1.16351(13) 0.36057(11) 0.0382(5) Uani 1 1 d . . . . .
O5 O 0.08316(17) 0.98918(12) 0.08060(12) 0.0370(5) Uani 1 1 d . . . . .
O3 O 0.02117(17) 1.13184(13) 0.29810(12) 0.0388(5) Uani 1 1 d . . . . .
O1 O 0.35197(19) 1.20536(14) 0.28737(12) 0.0432(6) Uani 1 1 d . . . . .
O7 O 0.4000(2) 1.11309(13) 0.04705(12) 0.0431(6) Uani 1 1 d . . . . .
N1 N 0.18885(19) 1.07730(12) 0.23574(12) 0.0262(5) Uani 1 1 d . . . . .
H1 H 0.137754 1.090586 0.258489 0.031 Uiso 1 1 calc R . . . .
N2 N 0.29788(18) 1.07238(12) 0.16099(12) 0.0260(5) Uani 1 1 d . . . . .
H2 H 0.331873 1.082147 0.125934 0.031 Uiso 1 1 calc R . . . .
C16 C 0.3833(2) 0.90166(15) 0.18824(14) 0.0269(6) Uani 1 1 d . . . . .
C8 C 0.3177(2) 1.01829(15) 0.20328(15) 0.0267(6) Uani 1 1 d . . . . .
C17 C 0.2881(2) 0.86267(17) 0.19249(17) 0.0331(7) Uani 1 1 d . . . . .
H17A H 0.289664 0.823163 0.163257 0.050 Uiso 1 1 calc GR . . . .
H17B H 0.230598 0.891312 0.178485 0.050 Uiso 1 1 calc GR . . . .
H17C H 0.281329 0.847855 0.238525 0.050 Uiso 1 1 calc GR . . . .
C7 C 0.2196(2) 1.10749(14) 0.18125(14) 0.0250(6) Uani 1 1 d . . . . .
C18 C 0.2495(2) 1.02169(15) 0.25130(15) 0.0265(6) Uani 1 1 d . . . . .
C6 C 0.1420(2) 1.22008(15) 0.18744(16) 0.0302(6) Uani 1 1 d . . . . .
H6 H 0.152952 1.219072 0.234537 0.036 Uiso 1 1 calc R . . . .
C1 C 0.1737(2) 1.16668(15) 0.14865(15) 0.0261(6) Uani 1 1 d . . . . .
C10 C 0.5034(2) 0.98839(16) 0.19105(15) 0.0295(6) Uani 1 1 d . . . . .
C9 C 0.3983(2) 0.96956(15) 0.19279(15) 0.0267(6) Uani 1 1 d . . . . .
C4 C 0.0790(3) 1.27583(17) 0.08770(18) 0.0388(8) Uani 1 1 d . . . . .
H4 H 0.045190 1.313155 0.066890 0.047 Uiso 1 1 calc R . . . .
C45 C 0.2222(3) 0.93698(17) 0.03338(16) 0.0340(7) Uani 1 1 d . . . . .
C2 C 0.1589(2) 1.16840(17) 0.07962(16) 0.0321(7) Uani 1 1 d . . . . .
H2A H 0.180926 1.131907 0.053477 0.039 Uiso 1 1 calc R . . . .
C3 C 0.1118(3) 1.22372(18) 0.04916(17) 0.0375(7) Uani 1 1 d . . . . .
H3 H 0.102212 1.225628 0.002015 0.045 Uiso 1 1 calc R . . . .
C36 C -0.0801(3) 1.1363(2) 0.2696(2) 0.0463(9) Uani 1 1 d . . . . .
H36A H -0.110035 1.180002 0.281748 0.056 Uiso 1 1 calc R . . . .
H36B H -0.121416 1.099725 0.287540 0.056 Uiso 1 1 calc R . . . .
C28 C 0.3824(3) 1.17572(18) 0.34689(17) 0.0370(7) Uani 1 1 d . . . . .
C40 C 0.1267(3) 0.93099(17) 0.05929(16) 0.0350(7) Uani 1 1 d . . . . .
C38 C -0.0593(3) 1.0549(2) 0.10782(17) 0.0404(8) Uani 1 1 d . . . . .
H38A H -0.023076 1.089143 0.082503 0.048 Uiso 1 1 calc R . . . .
H38B H -0.132233 1.058688 0.095162 0.048 Uiso 1 1 calc R . . . .
C47 C 0.3709(3) 1.08246(19) -0.01489(16) 0.0390(8) Uani 1 1 d . . . . .
H47A H 0.425262 1.087787 -0.046162 0.047 Uiso 1 1 calc R . . . .
H47B H 0.309393 1.104643 -0.034612 0.047 Uiso 1 1 calc R . . . .
C32 C 0.3299(3) 1.1199(2) 0.44521(18) 0.0450(9) Uani 1 1 d . . . . .
H32 H 0.278259 1.102949 0.471404 0.054 Uiso 1 1 calc R . . . .
C33 C 0.3048(3) 1.15148(18) 0.38528(16) 0.0358(7) Uani 1 1 d . . . . .
C5 C 0.0945(3) 1.27461(17) 0.15623(18) 0.0368(7) Uani 1 1 d . . . . .
H5 H 0.072420 1.311344 0.182031 0.044 Uiso 1 1 calc R . . . .
C14 C 0.6707(3) 0.9389(2) 0.18465(18) 0.0395(8) Uani 1 1 d . . . . .
H14 H 0.712512 0.900668 0.179178 0.047 Uiso 1 1 calc R . . . .
C39 C -0.0227(3) 0.9859(2) 0.09114(18) 0.0400(8) Uani 1 1 d . . . . .
H39A H -0.034751 0.954430 0.128059 0.048 Uiso 1 1 calc R . . . .
H39B H -0.059912 0.969124 0.050400 0.048 Uiso 1 1 calc R . . . .
C48 C 0.4328(3) 1.18119(19) 0.03842(18) 0.0431(8) Uani 1 1 d . . . . .
H48A H 0.373462 1.210950 0.030392 0.052 Uiso 0.691(7) 1 calc R . P A 1
H48B H 0.474414 1.183992 -0.000795 0.052 Uiso 0.691(7) 1 calc R . P A 1
H48C H 0.413851 1.194380 -0.008112 0.052 Uiso 0.309(7) 1 calc R . P A 2
H48D H 0.507356 1.181379 0.043336 0.052 Uiso 0.309(7) 1 calc R . P A 2
C41 C 0.0817(3) 0.86728(18) 0.06168(18) 0.0431(8) Uani 1 1 d . . . . .
H41 H 0.016560 0.862482 0.078374 0.052 Uiso 1 1 calc R . . . .
C11 C 0.5469(3) 1.05266(19) 0.1991(2) 0.0434(8) Uani 1 1 d . . . . .
H11 H 0.505433 1.091300 0.203436 0.052 Uiso 1 1 calc R . . . .
C37 C -0.0807(3) 1.13040(19) 0.1951(2) 0.0412(8) Uani 1 1 d . . . . .
H37A H -0.150407 1.135740 0.175726 0.049 Uiso 1 1 calc R . . . .
H37B H -0.038710 1.166625 0.177134 0.049 Uiso 1 1 calc R . . . .
C15 C 0.5660(2) 0.93233(17) 0.18406(15) 0.0315(6) Uani 1 1 d . . . . .
C13 C 0.7120(3) 1.0024(2) 0.1934(2) 0.0492(9) Uani 1 1 d . . . . .
H13 H 0.783135 1.007743 0.194422 0.059 Uiso 1 1 calc R . . . .
C34 C 0.1283(3) 1.1367(2) 0.39749(18) 0.0441(9) Uani 1 1 d . . . . .
H34A H 0.133961 1.153716 0.443850 0.053 Uiso 1 1 calc R . . . .
H34B H 0.132308 1.086846 0.398711 0.053 Uiso 1 1 calc R . . . .
C51 C 0.4167(3) 1.2555(2) 0.2614(2) 0.0537(11) Uani 1 1 d . . . . .
H51A H 0.456818 1.275495 0.299411 0.064 Uiso 0.691(7) 1 calc R . P A 1
H51B H 0.373472 1.291749 0.241551 0.064 Uiso 0.691(7) 1 calc R . P A 1
H51C H 0.407119 1.298181 0.285737 0.064 Uiso 0.309(7) 1 calc R . P A 2
H51D H 0.487511 1.241115 0.270618 0.064 Uiso 0.309(7) 1 calc R . P A 2
C43 C 0.2274(4) 0.8170(2) 0.0160(2) 0.0530(10) Uani 1 1 d . . . . .
H43 H 0.261994 0.778069 0.001790 0.064 Uiso 1 1 calc R . . . .
C29 C 0.4819(3) 1.1689(2) 0.3704(2) 0.0469(9) Uani 1 1 d . . . . .
H29 H 0.534123 1.186072 0.344778 0.056 Uiso 1 1 calc R . . . .
C46 C 0.3507(3) 1.00921(19) -0.00409(18) 0.0401(8) Uani 1 1 d . . . . .
H46A H 0.345835 0.985359 -0.047417 0.048 Uiso 1 1 calc R . . . .
H46B H 0.406755 0.989030 0.023720 0.048 Uiso 1 1 calc R . . . .
C12 C 0.6504(3) 1.0591(2) 0.2007(2) 0.0538(11) Uani 1 1 d . . . . .
H12 H 0.680251 1.102345 0.206877 0.065 Uiso 1 1 calc R . . . .
C44 C 0.2725(3) 0.88036(19) 0.0130(2) 0.0456(9) Uani 1 1 d . . . . .
H44 H 0.338069 0.884568 -0.003068 0.055 Uiso 1 1 calc R . . . .
C35 C 0.0305(3) 1.1584(2) 0.36418(19) 0.0454(9) Uani 1 1 d . . . . .
H35A H -0.025989 1.141917 0.389912 0.054 Uiso 1 1 calc R . . . .
H35B H 0.027204 1.208238 0.362630 0.054 Uiso 1 1 calc R . . . .
C30 C 0.5064(3) 1.1374(2) 0.4304(2) 0.0536(10) Uani 1 1 d . . . . .
H30 H 0.575000 1.132839 0.445812 0.064 Uiso 1 1 calc R . . . .
C42 C 0.1326(4) 0.81099(19) 0.0395(2) 0.0538(11) Uani 1 1 d . . . . .
H42 H 0.101474 0.767881 0.040691 0.065 Uiso 1 1 calc R . . . .
C31 C 0.4311(4) 1.1127(2) 0.4675(2) 0.0557(11) Uani 1 1 d . . . . .
H31 H 0.447738 1.090666 0.508645 0.067 Uiso 1 1 calc R . . . .
S2 S 0.27791(9) 0.92263(6) 0.42445(5) 0.0472(3) Uani 0.929(3) 1 d D U P B 1
C19 C 0.2389(3) 0.98158(18) 0.31151(17) 0.0270(7) Uani 0.929(3) 1 d D U P B 1
C26 C 0.3174(3) 0.96587(19) 0.35566(18) 0.0319(7) Uani 0.929(3) 1 d D U P B 1
C20 C 0.1438(3) 0.95691(19) 0.33207(19) 0.0347(8) Uani 0.929(3) 1 d D U P B 1
C21 C 0.0476(3) 0.9605(2) 0.2992(2) 0.0447(10) Uani 0.929(3) 1 d D U P B 1
H21 H 0.038975 0.981306 0.256645 0.054 Uiso 0.929(3) 1 calc R . P B 1
C27 C 0.4260(3) 0.9813(2) 0.35260(19) 0.0386(8) Uani 0.929(3) 1 d D U P B 1
H27A H 0.456971 0.984338 0.397909 0.058 Uiso 0.929(3) 1 calc GR . P B 1
H27B H 0.434085 1.024385 0.329609 0.058 Uiso 0.929(3) 1 calc GR . P B 1
H27C H 0.458819 0.945394 0.328267 0.058 Uiso 0.929(3) 1 calc GR . P B 1
C25 C 0.1552(4) 0.9242(2) 0.3942(2) 0.0458(10) Uani 0.929(3) 1 d D U P B 1
C24 C 0.0709(4) 0.8977(3) 0.4251(3) 0.0769(19) Uani 0.929(3) 1 d D U P B 1
H24 H 0.078155 0.877082 0.467746 0.092 Uiso 0.929(3) 1 calc R . P B 1
C23 C -0.0210(4) 0.9028(4) 0.3922(3) 0.083(2) Uani 0.929(3) 1 d D U P B 1
H23 H -0.078203 0.884890 0.412314 0.100 Uiso 0.929(3) 1 calc R . P B 1
C22 C -0.0342(3) 0.9334(3) 0.3294(3) 0.0647(15) Uani 0.929(3) 1 d D U P B 1
H22 H -0.099431 0.935537 0.307602 0.078 Uiso 0.929(3) 1 calc R . P B 1
O8 O 0.4342(4) 1.2092(7) 0.1539(6) 0.0327(13) Uani 0.691(7) 1 d . . P A 1
C50 C 0.4854(4) 1.2353(3) 0.2126(3) 0.0362(12) Uani 0.691(7) 1 d . . P A 1
H50A H 0.526609 1.274605 0.200671 0.043 Uiso 0.691(7) 1 calc R . P A 1
H50B H 0.531557 1.200394 0.232095 0.043 Uiso 0.691(7) 1 calc R . P A 1
C49 C 0.4936(4) 1.2043(3) 0.0998(2) 0.0355(12) Uani 0.691(7) 1 d . . P A 1
H49A H 0.549098 1.171949 0.110010 0.043 Uiso 0.691(7) 1 calc R . P A 1
H49B H 0.523895 1.248857 0.091102 0.043 Uiso 0.691(7) 1 calc R . P A 1
S2A S 0.0947(16) 0.9102(12) 0.3880(12) 0.085(6) Uani 0.071(3) 1 d D U P B 2
C19A C 0.197(2) 0.9783(19) 0.3064(13) 0.033(9) Uani 0.071(3) 1 d D U P B 2
C26A C 0.103(2) 0.9521(18) 0.3130(14) 0.046(8) Uani 0.071(3) 1 d D U P B 2
C20A C 0.264(2) 0.968(2) 0.3639(15) 0.042(7) Uani 0.071(3) 1 d D U P B 2
C21A C 0.367(2) 0.984(2) 0.3737(19) 0.051(10) Uani 0.071(3) 1 d D U P B 2
H21A H 0.403006 1.002013 0.338318 0.061 Uiso 0.071(3) 1 calc R . P B 2
C27A C 0.015(3) 0.952(3) 0.2648(19) 0.10(2) Uani 0.071(3) 1 d D U P B 2
H27D H -0.046151 0.960666 0.288404 0.144 Uiso 0.071(3) 1 calc GR . P B 2
H27E H 0.010077 0.908769 0.242110 0.144 Uiso 0.071(3) 1 calc GR . P B 2
H27F H 0.023336 0.988280 0.231896 0.144 Uiso 0.071(3) 1 calc GR . P B 2
C25A C 0.214(2) 0.935(2) 0.4150(13) 0.0458(10) Uani 0.071(3) 1 d D U P B 2
C24A C 0.266(3) 0.918(3) 0.4753(15) 0.072(11) Uani 0.071(3) 1 d D U P B 2
H24A H 0.235312 0.891490 0.508080 0.086 Uiso 0.071(3) 1 calc R . P B 2
C23A C 0.363(3) 0.939(3) 0.4851(19) 0.080(13) Uani 0.071(3) 1 d D U P B 2
H23A H 0.398196 0.930571 0.526754 0.096 Uiso 0.071(3) 1 calc R . P B 2
C22A C 0.414(2) 0.974(3) 0.436(2) 0.079(14) Uani 0.071(3) 1 d D U P B 2
H22A H 0.480144 0.989996 0.445629 0.095 Uiso 0.071(3) 1 calc R . P B 2
O8A O 0.4102(14) 1.2133(17) 0.1500(16) 0.0327(13) Uani 0.309(7) 1 d . . P A 2
C50A C 0.4022(9) 1.2678(6) 0.1950(6) 0.040(3) Uani 0.309(7) 1 d . . P A 2
H50C H 0.451448 1.302701 0.183165 0.048 Uiso 0.309(7) 1 calc R . P A 2
H50D H 0.334172 1.287709 0.187272 0.048 Uiso 0.309(7) 1 calc R . P A 2
C49A C 0.3960(9) 1.2343(6) 0.0822(6) 0.043(3) Uani 0.309(7) 1 d . . P A 2
H49C H 0.433495 1.276737 0.075463 0.052 Uiso 0.309(7) 1 calc R . P A 2
H49D H 0.323576 1.242905 0.071147 0.052 Uiso 0.309(7) 1 calc R . P A 2
F4 F 0.7571(4) 0.7096(2) 0.0783(3) 0.1222(18) Uani 0.909(5) 1 d D . P C 1
F3 F 0.7959(3) 0.7165(3) 0.1853(3) 0.124(2) Uani 0.909(5) 1 d D . P C 1
F2 F 0.6715(3) 0.78156(18) 0.1398(3) 0.0963(16) Uani 0.909(5) 1 d D . P C 1
F1 F 0.8314(3) 0.8031(2) 0.1163(2) 0.1110(14) Uani 1 1 d D . . . .
B1 B 0.7640(4) 0.7547(3) 0.1317(3) 0.0663(16) Uani 1 1 d D . . . .
C2S C 0.2146(9) 0.9692(5) 0.5890(5) 0.168(5) Uani 1 1 d . U . . .
H2SA H 0.199845 0.975923 0.541129 0.252 Uiso 1 1 calc GR . . . .
H2SB H 0.154043 0.978841 0.612997 0.252 Uiso 1 1 calc GR . . . .
H2SC H 0.235302 0.922298 0.597170 0.252 Uiso 1 1 calc GR . . . .
C1S C 0.2975(5) 1.0154(3) 0.6128(4) 0.0922(19) Uani 1 1 d . U . . .
H1SA H 0.322700 1.001913 0.658100 0.111 Uiso 1 1 calc R . . . .
H1SB H 0.354079 1.011844 0.582924 0.111 Uiso 1 1 calc R . . . .
O1S O 0.2621(3) 1.0848(2) 0.6139(2) 0.0889(12) Uani 1 1 d . U . . .
C3S C 0.3272(6) 1.1286(4) 0.6422(4) 0.106(2) Uani 1 1 d . U . . .
H3SA H 0.385935 1.133166 0.614276 0.127 Uiso 1 1 calc R . . . .
H3SB H 0.351849 1.111300 0.686325 0.127 Uiso 1 1 calc R . . . .
C4S C 0.2787(7) 1.1976(4) 0.6505(5) 0.127(3) Uani 1 1 d . U . . .
H4SA H 0.217537 1.200902 0.621093 0.191 Uiso 1 1 calc GR . . . .
H4SB H 0.326264 1.232996 0.639024 0.191 Uiso 1 1 calc GR . . . .
H4SC H 0.261159 1.203350 0.696898 0.191 Uiso 1 1 calc GR . . . .
F4A F 0.692(2) 0.7519(17) 0.0779(13) 0.1222(18) Uani 0.091(5) 1 d D . P C 2
F3A F 0.796(2) 0.6923(8) 0.142(2) 0.124(2) Uani 0.091(5) 1 d D . P C 2
F2A F 0.711(2) 0.7782(14) 0.1856(14) 0.0963(16) Uani 0.091(5) 1 d D . P C 2

loop_
_atom_site_aniso_label
_atom_site_aniso_U_11
_atom_site_aniso_U_22
_atom_site_aniso_U_33
_atom_site_aniso_U_23
_atom_site_aniso_U_13
_atom_site_aniso_U_12
S1 0.0320(4) 0.0287(4) 0.0364(4) 0.0004(3) 0.0062(3) 0.0027(3)
O6 0.0341(12) 0.0323(12) 0.0379(12) -0.0046(9) 0.0066(9) -0.0034(9)
O4 0.0319(12) 0.0430(13) 0.0327(12) 0.0028(10) 0.0009(9) -0.0005(10)
O2 0.0344(12) 0.0493(14) 0.0314(12) -0.0004(10) 0.0075(9) -0.0103(11)
O5 0.0314(12) 0.0385(13) 0.0412(13) -0.0021(10) 0.0034(10) -0.0082(10)
O3 0.0291(11) 0.0486(14) 0.0394(13) -0.0075(11) 0.0072(10) -0.0011(10)
O1 0.0375(13) 0.0562(16) 0.0362(13) 0.0029(11) 0.0045(10) -0.0122(12)
O7 0.0584(16) 0.0429(14) 0.0291(12) -0.0047(10) 0.0134(11) -0.0190(12)
N1 0.0259(12) 0.0266(12) 0.0266(12) 0.0026(9) 0.0054(9) -0.0005(10)
N2 0.0265(12) 0.0260(12) 0.0259(12) 0.0009(9) 0.0052(9) -0.0019(10)
C16 0.0287(14) 0.0276(14) 0.0242(13) 0.0019(11) 0.0003(11) -0.0005(11)
C8 0.0282(14) 0.0233(13) 0.0285(14) 0.0010(11) 0.0002(11) -0.0026(11)
C17 0.0299(15) 0.0314(16) 0.0375(17) 0.0048(13) -0.0028(13) -0.0040(13)
C7 0.0251(13) 0.0238(13) 0.0262(14) -0.0004(11) 0.0029(11) -0.0023(11)
C18 0.0263(13) 0.0246(14) 0.0286(14) 0.0025(11) -0.0001(11) -0.0007(11)
C6 0.0326(15) 0.0276(15) 0.0305(15) -0.0001(12) 0.0014(12) 0.0018(12)
C1 0.0244(13) 0.0258(14) 0.0283(14) 0.0035(11) 0.0023(11) -0.0020(11)
C10 0.0271(14) 0.0307(15) 0.0311(15) -0.0019(12) 0.0057(12) -0.0036(12)
C9 0.0258(14) 0.0268(14) 0.0279(14) 0.0001(11) 0.0039(11) -0.0007(11)
C4 0.0401(18) 0.0306(16) 0.0444(19) 0.0108(14) -0.0085(15) -0.0007(14)
C45 0.0376(17) 0.0310(16) 0.0324(16) -0.0013(12) -0.0076(13) -0.0015(13)
C2 0.0358(16) 0.0323(16) 0.0286(15) 0.0010(12) 0.0045(12) -0.0054(13)
C3 0.0408(18) 0.0419(19) 0.0290(16) 0.0071(14) -0.0046(13) -0.0063(15)
C36 0.0254(16) 0.059(2) 0.056(2) -0.0095(19) 0.0110(15) -0.0006(16)
C28 0.0404(18) 0.0394(18) 0.0314(16) -0.0067(13) 0.0031(13) -0.0079(14)
C40 0.0416(18) 0.0328(16) 0.0293(15) 0.0022(12) -0.0073(13) -0.0069(14)
C38 0.0294(16) 0.058(2) 0.0334(17) 0.0091(15) 0.0019(13) -0.0038(15)
C47 0.0410(18) 0.049(2) 0.0282(15) -0.0045(14) 0.0091(13) -0.0047(15)
C32 0.059(2) 0.042(2) 0.0330(17) -0.0011(15) -0.0006(16) -0.0161(17)
C33 0.0394(17) 0.0373(17) 0.0305(16) -0.0081(13) -0.0003(13) -0.0094(14)
C5 0.0397(18) 0.0276(16) 0.0428(18) 0.0003(13) -0.0014(14) 0.0041(13)
C14 0.0287(16) 0.048(2) 0.0430(19) -0.0017(16) 0.0110(14) 0.0016(14)
C39 0.0305(16) 0.053(2) 0.0359(17) 0.0036(15) -0.0003(13) -0.0118(15)
C48 0.050(2) 0.0413(19) 0.0388(18) 0.0011(15) 0.0119(16) -0.0147(16)
C41 0.050(2) 0.0375(19) 0.0397(19) 0.0079(15) -0.0121(16) -0.0134(16)
C11 0.0365(18) 0.0363(18) 0.058(2) -0.0058(16) 0.0107(16) -0.0065(15)
C37 0.0276(16) 0.0405(19) 0.055(2) 0.0033(16) -0.0022(15) -0.0011(14)
C15 0.0307(15) 0.0365(17) 0.0283(15) -0.0007(12) 0.0096(12) 0.0018(13)
C13 0.0287(17) 0.061(3) 0.059(2) -0.0026(19) 0.0120(16) -0.0100(17)
C34 0.047(2) 0.054(2) 0.0327(17) -0.0056(15) 0.0121(15) -0.0154(17)
C51 0.062(3) 0.057(2) 0.044(2) -0.0069(18) 0.0143(19) -0.025(2)
C43 0.063(3) 0.0344(19) 0.060(3) -0.0039(17) -0.013(2) 0.0061(18)
C29 0.0377(19) 0.057(2) 0.045(2) -0.0105(18) -0.0002(16) -0.0080(17)
C46 0.0363(18) 0.045(2) 0.0396(18) -0.0085(15) 0.0111(14) -0.0031(15)
C12 0.0361(19) 0.046(2) 0.081(3) -0.008(2) 0.0151(19) -0.0174(17)
C44 0.050(2) 0.0380(19) 0.048(2) -0.0070(16) -0.0080(17) 0.0054(16)
C35 0.0392(19) 0.057(2) 0.0418(19) -0.0118(17) 0.0174(15) -0.0075(17)
C30 0.049(2) 0.058(3) 0.052(2) -0.0105(19) -0.0141(18) -0.0038(19)
C42 0.076(3) 0.0278(17) 0.054(2) 0.0065(16) -0.023(2) -0.0076(18)
C31 0.072(3) 0.050(2) 0.042(2) -0.0020(18) -0.021(2) -0.006(2)
S2 0.0534(7) 0.0528(6) 0.0349(5) 0.0171(4) -0.0032(4) -0.0007(5)
C19 0.0257(18) 0.0272(16) 0.0279(16) 0.0038(13) 0.0012(14) -0.0015(14)
C26 0.033(2) 0.0322(18) 0.0301(17) 0.0022(14) 0.0005(14) 0.0041(15)
C20 0.034(2) 0.0343(18) 0.0361(19) 0.0087(15) 0.0012(15) -0.0073(15)
C21 0.034(2) 0.055(2) 0.044(2) 0.0173(19) -0.0015(17) -0.0148(18)
C27 0.0318(19) 0.047(2) 0.0367(19) -0.0028(16) -0.0036(15) 0.0027(16)
C25 0.040(2) 0.054(2) 0.044(2) 0.0211(18) 0.0017(18) -0.014(2)
C24 0.070(3) 0.108(5) 0.053(3) 0.045(3) 0.007(3) -0.036(3)
C23 0.057(3) 0.119(5) 0.075(4) 0.043(3) 0.009(3) -0.040(3)
C22 0.036(2) 0.085(4) 0.073(3) 0.026(3) 0.001(2) -0.023(2)
O8 0.020(4) 0.041(2) 0.038(2) -0.0060(16) 0.009(3) -0.006(3)
C50 0.036(3) 0.032(2) 0.041(3) -0.003(2) 0.007(2) -0.0086(19)
C49 0.034(2) 0.034(2) 0.039(3) -0.0002(19) 0.0120(19) -0.0102(19)
S2A 0.071(11) 0.098(12) 0.088(12) 0.038(10) 0.021(10) 0.019(10)
C19A 0.018(16) 0.036(15) 0.043(16) -0.006(14) -0.007(15) 0.005(15)
C26A 0.038(15) 0.053(14) 0.048(14) 0.017(14) 0.005(14) -0.010(14)
C20A 0.036(13) 0.041(13) 0.047(13) -0.003(13) -0.001(13) 0.004(13)
C21A 0.04(2) 0.045(19) 0.07(2) -0.013(19) 0.003(19) 0.011(18)
C27A 0.07(4) 0.11(4) 0.11(4) 0.04(4) 0.00(4) 0.02(3)
C25A 0.040(2) 0.054(2) 0.044(2) 0.0211(18) 0.0017(18) -0.014(2)
C24A 0.08(2) 0.08(2) 0.06(2) -0.02(2) 0.03(2) 0.01(2)
C23A 0.09(2) 0.07(2) 0.08(2) 0.00(2) 0.01(2) 0.01(2)
C22A 0.07(3) 0.07(3) 0.10(3) 0.00(2) 0.00(2) 0.03(2)
O8A 0.020(4) 0.041(2) 0.038(2) -0.0060(16) 0.009(3) -0.006(3)
C50A 0.042(6) 0.029(5) 0.051(7) -0.010(5) 0.010(5) -0.013(5)
C49A 0.041(6) 0.044(7) 0.046(7) 0.002(5) 0.009(5) -0.013(5)
F4 0.150(5) 0.080(3) 0.142(4) -0.014(3) 0.057(3) 0.009(3)
F3 0.071(2) 0.184(5) 0.118(4) 0.076(4) 0.022(3) 0.029(3)
F2 0.0504(19) 0.070(2) 0.172(5) 0.017(2) 0.038(2) 0.0278(16)
F1 0.090(3) 0.094(3) 0.156(4) 0.001(2) 0.060(3) -0.018(2)
B1 0.049(3) 0.059(3) 0.093(4) 0.020(3) 0.030(3) 0.019(2)
C2S 0.220(10) 0.129(7) 0.168(9) -0.057(6) 0.125(8) -0.079(7)
C1S 0.081(4) 0.084(4) 0.114(5) 0.018(4) 0.025(4) 0.021(3)
O1S 0.092(3) 0.084(3) 0.092(3) 0.005(2) 0.010(2) -0.014(2)
C3S 0.094(5) 0.119(5) 0.102(5) 0.010(4) -0.017(4) -0.031(4)
C4S 0.128(7) 0.077(4) 0.175(9) -0.010(5) -0.009(6) -0.029(4)
F4A 0.150(5) 0.080(3) 0.142(4) -0.014(3) 0.057(3) 0.009(3)
F3A 0.071(2) 0.184(5) 0.118(4) 0.076(4) 0.022(3) 0.029(3)
F2A 0.0504(19) 0.070(2) 0.172(5) 0.017(2) 0.038(2) 0.0278(16)

loop_
_atom_type_symbol
_atom_type_description
_atom_type_scat_dispersion_real
_atom_type_scat_dispersion_imag
_atom_type_scat_source
C C 0.0033 0.0016 'International Tables Vol C Tables 4.2.6.8 and 6.1.1.4'
H H 0.0000 0.0000 'International Tables Vol C Tables 4.2.6.8 and 6.1.1.4'
B B 0.0013 0.0007 'International Tables Vol C Tables 4.2.6.8 and 6.1.1.4'
F F 0.0171 0.0103 'International Tables Vol C Tables 4.2.6.8 and 6.1.1.4'
N N 0.0061 0.0033 'International Tables Vol C Tables 4.2.6.8 and 6.1.1.4'
O O 0.0106 0.0060 'International Tables Vol C Tables 4.2.6.8 and 6.1.1.4'
S S 0.1246 0.1234 'International Tables Vol C Tables 4.2.6.8 and 6.1.1.4'

loop_
_geom_angle_atom_site_label_1
_geom_angle_atom_site_label_2
_geom_angle_atom_site_label_3
_geom_angle
C16 S1 C15 92.37(15)
C45 O6 C46 116.0(3)
C37 O4 C38 110.9(3)
C33 O2 C34 117.0(3)
C40 O5 C39 116.3(3)
C35 O3 C36 112.3(3)
C28 O1 C51 117.5(3)
C47 O7 C48 111.5(3)
C7 N1 H1 125.0
C7 N1 C18 109.9(2)
C18 N1 H1 125.0
C8 N2 H2 125.0
C7 N2 H2 125.0
C7 N2 C8 109.9(2)
C17 C16 S1 119.1(2)
C9 C16 S1 111.8(2)
C9 C16 C17 129.1(3)
N2 C8 C9 122.5(3)
C18 C8 N2 106.6(3)
C18 C8 C9 130.9(3)
C16 C17 H17A 109.5
C16 C17 H17B 109.5
C16 C17 H17C 109.5
H17A C17 H17B 109.5
H17A C17 H17C 109.5
H17B C17 H17C 109.5
N1 C7 N2 107.3(3)
N1 C7 C1 126.2(3)
N2 C7 C1 126.5(3)
N1 C18 C19 122.4(3)
N1 C18 C19A 108.4(13)
C8 C18 N1 106.2(3)
C8 C18 C19 131.3(3)
C8 C18 C19A 143.1(14)
C1 C6 H6 120.5
C5 C6 H6 120.5
C5 C6 C1 118.9(3)
C6 C1 C7 119.4(3)
C2 C1 C7 120.0(3)
C2 C1 C6 120.7(3)
C11 C10 C9 128.5(3)
C15 C10 C9 112.1(3)
C15 C10 C11 119.3(3)
C16 C9 C8 123.7(3)
C16 C9 C10 113.0(3)
C10 C9 C8 123.1(3)
C3 C4 H4 119.5
C3 C4 C5 120.9(3)
C5 C4 H4 119.5
O6 C45 C40 115.6(3)
C44 C45 O6 124.1(3)
C44 C45 C40 120.3(3)
C1 C2 H2A 120.2
C3 C2 C1 119.6(3)
C3 C2 H2A 120.2
C4 C3 C2 119.6(3)
C4 C3 H3 120.2
C2 C3 H3 120.2
O3 C36 H36A 109.6
O3 C36 H36B 109.6
O3 C36 C37 110.2(3)
H36A C36 H36B 108.1
C37 C36 H36A 109.6
C37 C36 H36B 109.6
O1 C28 C33 115.8(3)
O1 C28 C29 124.5(3)
C29 C28 C33 119.6(3)
O5 C40 C45 116.8(3)
O5 C40 C41 124.1(3)
C41 C40 C45 119.1(3)
O4 C38 H38A 109.7
O4 C38 H38B 109.7
O4 C38 C39 109.6(3)
H38A C38 H38B 108.2
C39 C38 H38A 109.7
C39 C38 H38B 109.7
O7 C47 H47A 109.8
O7 C47 H47B 109.8
O7 C47 C46 109.3(3)
H47A C47 H47B 108.3
C46 C47 H47A 109.8
C46 C47 H47B 109.8
C33 C32 H32 119.8
C33 C32 C31 120.4(4)
C31 C32 H32 119.8
O2 C33 C28 116.2(3)
O2 C33 C32 124.8(3)
C32 C33 C28 119.0(3)
C6 C5 H5 119.9
C4 C5 C6 120.3(3)
C4 C5 H5 119.9
C15 C14 H14 120.8
C13 C14 H14 120.8
C13 C14 C15 118.4(3)
O5 C39 C38 109.0(3)
O5 C39 H39A 109.9
O5 C39 H39B 109.9
C38 C39 H39A 109.9
C38 C39 H39B 109.9
H39A C39 H39B 108.3
O7 C48 H48A 109.7
O7 C48 H48B 109.7
O7 C48 H48C 107.5
O7 C48 H48D 107.5
O7 C48 C49 109.9(3)
O7 C48 C49A 119.2(5)
H48A C48 H48B 108.2
H48C C48 H48D 107.0
C49 C48 H48A 109.7
C49 C48 H48B 109.7
C49A C48 H48C 107.5
C49A C48 H48D 107.5
C40 C41 H41 120.1
C42 C41 C40 119.8(4)
C42 C41 H41 120.1
C10 C11 H11 120.3
C12 C11 C10 119.3(4)
C12 C11 H11 120.3
O4 C37 C36 109.9(3)
O4 C37 H37A 109.7
O4 C37 H37B 109.7
C36 C37 H37A 109.7
C36 C37 H37B 109.7
H37A C37 H37B 108.2
C10 C15 S1 110.7(2)
C14 C15 S1 127.8(3)
C14 C15 C10 121.5(3)
C14 C13 H13 119.5
C14 C13 C12 120.9(3)
C12 C13 H13 119.5
O2 C34 H34A 110.0
O2 C34 H34B 110.0
O2 C34 C35 108.3(3)
H34A C34 H34B 108.4
C35 C34 H34A 110.0
C35 C34 H34B 110.0
O1 C51 H51A 107.7
O1 C51 H51B 107.7
O1 C51 H51C 108.4
O1 C51 H51D 108.4
O1 C51 C50 118.3(4)
H51A C51 H51B 107.1
H51C C51 H51D 107.5
C50 C51 H51A 107.7
C50 C51 H51B 107.7
C50A C51 O1 115.4(6)
C50A C51 H51C 108.4
C50A C51 H51D 108.4
C44 C43 H43 120.1
C42 C43 H43 120.1
C42 C43 C44 119.8(4)
C28 C29 H29 119.5
C30 C29 C28 121.0(4)
C30 C29 H29 119.5
O6 C46 C47 109.2(3)
O6 C46 H46A 109.8
O6 C46 H46B 109.8
C47 C46 H46A 109.8
C47 C46 H46B 109.8
H46A C46 H46B 108.3
C11 C12 C13 120.7(4)
C11 C12 H12 119.7
C13 C12 H12 119.7
C45 C44 C43 120.3(4)
C45 C44 H44 119.9
C43 C44 H44 119.9
O3 C35 C34 109.8(3)
O3 C35 H35A 109.7
O3 C35 H35B 109.7
C34 C35 H35A 109.7
C34 C35 H35B 109.7
H35A C35 H35B 108.2
C29 C30 H30 120.2
C31 C30 C29 119.6(4)
C31 C30 H30 120.2
C41 C42 H42 119.6
C43 C42 C41 120.8(4)
C43 C42 H42 119.6
C32 C31 H31 119.8
C30 C31 C32 120.3(4)
C30 C31 H31 119.8
C25 S2 C26 91.86(19)
C26 C19 C18 123.7(3)
C26 C19 C20 112.7(3)
C20 C19 C18 123.5(3)
C19 C26 S2 112.1(3)
C19 C26 C27 129.5(3)
C27 C26 S2 118.4(3)
C21 C20 C19 129.5(3)
C21 C20 C25 119.3(4)
C25 C20 C19 111.1(3)
C20 C21 H21 120.4
C22 C21 C20 119.2(4)
C22 C21 H21 120.4
C26 C27 H27A 109.5
C26 C27 H27B 109.5
C26 C27 H27C 109.5
H27A C27 H27B 109.5
H27A C27 H27C 109.5
H27B C27 H27C 109.5
C20 C25 S2 112.2(3)
C20 C25 C24 120.9(4)
C24 C25 S2 126.9(3)
C25 C24 H24 121.0
C23 C24 C25 118.1(5)
C23 C24 H24 121.0
C24 C23 H23 118.9
C24 C23 C22 122.2(4)
C22 C23 H23 118.9
C21 C22 C23 120.2(4)
C21 C22 H22 119.9
C23 C22 H22 119.9
C49 O8 C50 114.3(6)
C51 C50 H50A 109.2
C51 C50 H50B 109.2
O8 C50 C51 112.1(5)
O8 C50 H50A 109.2
O8 C50 H50B 109.2
H50A C50 H50B 107.9
C48 C49 H49A 109.4
C48 C49 H49B 109.4
O8 C49 C48 111.2(5)
O8 C49 H49A 109.4
O8 C49 H49B 109.4
H49A C49 H49B 108.0
C25A S2A C26A 91.8(8)
C26A C19A C18 135.2(17)
C26A C19A C20A 113.1(12)
C20A C19A C18 111.6(17)
C19A C26A S2A 112.0(10)
C19A C26A C27A 129.0(17)
C27A C26A S2A 118.9(15)
C21A C20A C19A 129.1(14)
C21A C20A C25A 119.7(12)
C25A C20A C19A 111.2(11)
C20A C21A H21A 120.8
C22A C21A C20A 118.5(15)
C22A C21A H21A 120.8
C26A C27A H27D 109.5
C26A C27A H27E 109.5
C26A C27A H27F 109.5
H27D C27A H27E 109.5
H27D C27A H27F 109.5
H27E C27A H27F 109.5
C20A C25A S2A 111.4(10)
C24A C25A S2A 127.3(13)
C24A C25A C20A 120.6(13)
C25A C24A H24A 121.1
C23A C24A C25A 117.7(15)
C23A C24A H24A 121.1
C24A C23A H23A 118.7
C24A C23A C22A 122.6(15)
C22A C23A H23A 118.7
C21A C22A C23A 120.2(15)
C21A C22A H22A 119.9
C23A C22A H22A 119.9
C50A O8A C49A 112(2)
C51 C50A O8A 118.5(16)
C51 C50A H50C 107.7
C51 C50A H50D 107.7
O8A C50A H50C 107.7
O8A C50A H50D 107.7
H50C C50A H50D 107.1
C48 C49A H49C 109.8
C48 C49A H49D 109.8
O8A C49A C48 109.3(15)
O8A C49A H49C 109.8
O8A C49A H49D 109.8
H49C C49A H49D 108.3
F3 B1 F4 104.9(5)
F2 B1 F4 108.9(6)
F2 B1 F3 111.4(5)
F2 B1 F1 111.2(5)
F1 B1 F4 107.0(5)
F1 B1 F3 113.0(6)
F1 B1 F4A 106.3(13)
F1 B1 F2A 107.8(12)
F4A B1 F2A 105.1(14)
F3A B1 F1 119.1(13)
F3A B1 F4A 106.3(15)
F3A B1 F2A 111.4(15)
H2SA C2S H2SB 109.5
H2SA C2S H2SC 109.5
H2SB C2S H2SC 109.5
C1S C2S H2SA 109.5
C1S C2S H2SB 109.5
C1S C2S H2SC 109.5
C2S C1S H1SA 109.5
C2S C1S H1SB 109.5
H1SA C1S H1SB 108.1
O1S C1S C2S 110.7(7)
O1S C1S H1SA 109.5
O1S C1S H1SB 109.5
C3S O1S C1S 114.8(6)
O1S C3S H3SA 109.4
O1S C3S H3SB 109.4
O1S C3S C4S 111.3(6)
H3SA C3S H3SB 108.0
C4S C3S H3SA 109.4
C4S C3S H3SB 109.4
C3S C4S H4SA 109.5
C3S C4S H4SB 109.5
C3S C4S H4SC 109.5
H4SA C4S H4SB 109.5
H4SA C4S H4SC 109.5
H4SB C4S H4SC 109.5

loop_
_geom_bond_atom_site_label_1
_geom_bond_atom_site_label_2
_geom_bond_distance
S1 C16 1.737(3)
S1 C15 1.738(3)
O6 C45 1.381(4)
O6 C46 1.427(4)
O4 C38 1.421(4)
O4 C37 1.415(4)
O2 C33 1.370(4)
O2 C34 1.432(4)
O5 C40 1.370(4)
O5 C39 1.435(4)
O3 C36 1.435(4)
O3 C35 1.428(4)
O1 C28 1.373(4)
O1 C51 1.431(4)
O7 C47 1.419(4)
O7 C48 1.432(4)
N1 H1 0.8800
N1 C7 1.333(4)
N1 C18 1.391(4)
N2 H2 0.8800
N2 C8 1.384(4)
N2 C7 1.334(4)
C16 C17 1.489(4)
C16 C9 1.363(4)
C8 C18 1.363(4)
C8 C9 1.466(4)
C17 H17A 0.9800
C17 H17B 0.9800
C17 H17C 0.9800
C7 C1 1.460(4)
C18 C19 1.462(4)
C18 C19A 1.59(2)
C6 H6 0.9500
C6 C1 1.394(4)
C6 C5 1.384(4)
C1 C2 1.391(4)
C10 C9 1.447(4)
C10 C11 1.404(5)
C10 C15 1.400(4)
C4 H4 0.9500
C4 C3 1.377(5)
C4 C5 1.382(5)
C45 C40 1.404(5)
C45 C44 1.379(5)
C2 H2A 0.9500
C2 C3 1.388(5)
C3 H3 0.9500
C36 H36A 0.9900
C36 H36B 0.9900
C36 C37 1.500(5)
C28 C33 1.406(5)
C28 C29 1.385(5)
C40 C41 1.399(5)
C38 H38A 0.9900
C38 H38B 0.9900
C38 C39 1.495(6)
C47 H47A 0.9900
C47 H47B 0.9900
C47 C46 1.495(5)
C32 H32 0.9500
C32 C33 1.382(5)
C32 C31 1.400(6)
C5 H5 0.9500
C14 H14 0.9500
C14 C15 1.397(5)
C14 C13 1.379(5)
C39 H39A 0.9900
C39 H39B 0.9900
C48 H48A 0.9900
C48 H48B 0.9900
C48 H48C 0.9900
C48 H48D 0.9900
C48 C49 1.507(6)
C48 C49A 1.474(13)
C41 H41 0.9500
C41 C42 1.391(6)
C11 H11 0.9500
C11 C12 1.379(5)
C37 H37A 0.9900
C37 H37B 0.9900
C13 H13 0.9500
C13 C12 1.403(6)
C34 H34A 0.9900
C34 H34B 0.9900
C34 C35 1.491(6)
C51 H51A 0.9900
C51 H51B 0.9900
C51 H51C 0.9900
C51 H51D 0.9900
C51 C50 1.433(6)
C51 C50A 1.359(13)
C43 H43 0.9500
C43 C44 1.395(6)
C43 C42 1.375(7)
C29 H29 0.9500
C29 C30 1.380(6)
C46 H46A 0.9900
C46 H46B 0.9900
C12 H12 0.9500
C44 H44 0.9500
C35 H35A 0.9900
C35 H35B 0.9900
C30 H30 0.9500
C30 C31 1.372(7)
C42 H42 0.9500
C31 H31 0.9500
S2 C26 1.734(4)
S2 C25 1.707(5)
C19 C26 1.367(5)
C19 C20 1.436(5)
C26 C27 1.479(5)
C20 C21 1.407(5)
C20 C25 1.408(5)
C21 H21 0.9500
C21 C22 1.383(6)
C27 H27A 0.9800
C27 H27B 0.9800
C27 H27C 0.9800
C25 C24 1.412(6)
C24 H24 0.9500
C24 C23 1.358(8)
C23 H23 0.9500
C23 C22 1.402(7)
C22 H22 0.9500
O8 C50 1.426(12)
O8 C49 1.384(12)
C50 H50A 0.9900
C50 H50B 0.9900
C49 H49A 0.9900
C49 H49B 0.9900
S2A C26A 1.730(17)
S2A C25A 1.717(16)
C19A C26A 1.366(17)
C19A C20A 1.430(15)
C26A C27A 1.478(16)
C20A C21A 1.405(16)
C20A C25A 1.414(16)
C21A H21A 0.9500
C21A C22A 1.384(18)
C27A H27D 0.9800
C27A H27E 0.9800
C27A H27F 0.9800
C25A C24A 1.408(16)
C24A H24A 0.9500
C24A C23A 1.360(18)
C23A H23A 0.9500
C23A C22A 1.400(19)
C22A H22A 0.9500
O8A C50A 1.42(3)
O8A C49A 1.43(3)
C50A H50C 0.9900
C50A H50D 0.9900
C49A H49C 0.9900
C49A H49D 0.9900
F4 B1 1.395(8)
F3 B1 1.365(7)
F2 B1 1.358(6)
F1 B1 1.360(7)
B1 F4A 1.403(17)
B1 F3A 1.317(15)
B1 F2A 1.405(15)
C2S H2SA 0.9800
C2S H2SB 0.9800
C2S H2SC 0.9800
C2S C1S 1.491(11)
C1S H1SA 0.9900
C1S H1SB 0.9900
C1S O1S 1.455(7)
O1S C3S 1.330(8)
C3S H3SA 0.9900
C3S H3SB 0.9900
C3S C4S 1.526(11)
C4S H4SA 0.9800
C4S H4SB 0.9800
C4S H4SC 0.9800

loop_
_geom_torsion_atom_site_label_1
_geom_torsion_atom_site_label_2
_geom_torsion_atom_site_label_3
_geom_torsion_atom_site_label_4
_geom_torsion
S1 C16 C9 C8 -177.4(2)
S1 C16 C9 C10 -1.6(3)
O6 C45 C40 O5 -4.2(4)
O6 C45 C40 C41 175.6(3)
O6 C45 C44 C43 -175.8(3)
O4 C38 C39 O5 -85.3(3)
O2 C34 C35 O3 61.6(4)
O5 C40 C41 C42 -179.2(3)
O3 C36 C37 O4 62.1(4)
O1 C28 C33 O2 -3.4(5)
O1 C28 C33 C32 178.8(3)
O1 C28 C29 C30 -178.9(4)
O1 C51 C50 O8 61.0(8)
O1 C51 C50A O8A -57.0(14)
O7 C47 C46 O6 72.5(4)
O7 C48 C49 O8 -66.9(7)
O7 C48 C49A O8A 50.1(14)
N1 C7 C1 C6 41.8(4)
N1 C7 C1 C2 -136.1(3)
N1 C18 C19 C26 -128.8(4)
N1 C18 C19 C20 48.4(5)
N1 C18 C19A C26A 51(3)
N1 C18 C19A C20A -125(2)
N2 C8 C18 N1 1.2(3)
N2 C8 C18 C19 -174.7(3)
N2 C8 C18 C19A 160.4(18)
N2 C8 C9 C16 -125.1(3)
N2 C8 C9 C10 59.5(4)
N2 C7 C1 C6 -140.5(3)
N2 C7 C1 C2 41.6(4)
C16 S1 C15 C10 -1.0(2)
C16 S1 C15 C14 175.8(3)
C8 N2 C7 N1 0.2(3)
C8 N2 C7 C1 -177.9(3)
C8 C18 C19 C26 46.4(6)
C8 C18 C19 C20 -136.4(4)
C8 C18 C19A C26A -108(3)
C8 C18 C19A C20A 76(3)
C17 C16 C9 C8 0.0(5)
C17 C16 C9 C10 175.8(3)
C7 N1 C18 C8 -1.1(3)
C7 N1 C18 C19 175.2(3)
C7 N1 C18 C19A -168.1(13)
C7 N2 C8 C18 -0.9(3)
C7 N2 C8 C9 178.6(3)
C7 C1 C2 C3 177.6(3)
C18 N1 C7 N2 0.6(3)
C18 N1 C7 C1 178.6(3)
C18 C8 C9 C16 54.2(5)
C18 C8 C9 C10 -121.2(4)
C18 C19 C26 S2 175.9(3)
C18 C19 C26 C27 -3.1(6)
C18 C19 C20 C21 5.3(7)
C18 C19 C20 C25 -175.7(4)
C18 C19A C26A S2A -179(4)
C18 C19A C26A C27A 5(4)
C18 C19A C20A C21A -8(6)
C18 C19A C20A C25A 174(3)
C6 C1 C2 C3 -0.3(5)
C1 C6 C5 C4 -0.1(5)
C1 C2 C3 C4 -0.9(5)
C10 C11 C12 C13 1.0(7)
C9 C8 C18 N1 -178.2(3)
C9 C8 C18 C19 6.0(6)
C9 C8 C18 C19A -19.0(19)
C9 C10 C11 C12 175.1(4)
C9 C10 C15 S1 0.3(3)
C9 C10 C15 C14 -176.7(3)
C45 O6 C46 C47 171.2(3)
C45 C40 C41 C42 1.1(5)
C3 C4 C5 C6 -1.1(5)
C36 O3 C35 C34 165.4(3)
C28 O1 C51 C50 96.6(5)
C28 O1 C51 C50A 160.0(7)
C28 C29 C30 C31 -0.3(6)
C40 O5 C39 C38 -174.7(3)
C40 C45 C44 C43 2.1(5)
C40 C41 C42 C43 0.8(6)
C38 O4 C37 C36 169.2(3)
C47 O7 C48 C49 -161.6(3)
C47 O7 C48 C49A 134.4(7)
C33 O2 C34 C35 177.2(3)
C33 C28 C29 C30 1.3(6)
C33 C32 C31 C30 0.4(6)
C5 C6 C1 C7 -177.1(3)
C5 C6 C1 C2 0.8(5)
C5 C4 C3 C2 1.6(5)
C14 C13 C12 C11 -0.3(7)
C39 O5 C40 C45 164.9(3)
C39 O5 C40 C41 -14.8(5)
C48 O7 C47 C46 172.5(3)
C11 C10 C9 C16 -175.2(3)
C11 C10 C9 C8 0.6(5)
C11 C10 C15 S1 176.7(3)
C11 C10 C15 C14 -0.3(5)
C37 O4 C38 C39 -177.2(3)
C15 S1 C16 C17 -176.2(2)
C15 S1 C16 C9 1.5(2)
C15 C10 C9 C16 0.9(4)
C15 C10 C9 C8 176.7(3)
C15 C10 C11 C12 -0.7(6)
C15 C14 C13 C12 -0.7(6)
C13 C14 C15 S1 -175.5(3)
C13 C14 C15 C10 1.0(5)
C34 O2 C33 C28 177.4(3)
C34 O2 C33 C32 -4.9(5)
C51 O1 C28 C33 152.8(3)
C51 O1 C28 C29 -27.1(5)
C29 C28 C33 O2 176.4(3)
C29 C28 C33 C32 -1.4(5)
C29 C30 C31 C32 -0.6(7)
C46 O6 C45 C40 -173.9(3)
C46 O6 C45 C44 4.1(5)
C44 C45 C40 O5 177.8(3)
C44 C45 C40 C41 -2.5(5)
C44 C43 C42 C41 -1.2(6)
C35 O3 C36 C37 161.0(3)
C42 C43 C44 C45 -0.2(6)
C31 C32 C33 O2 -177.1(3)
C31 C32 C33 C28 0.6(5)
S2 C25 C24 C23 -178.7(5)
C19 C20 C21 C22 -179.3(5)
C19 C20 C25 S2 -1.2(5)
C19 C20 C25 C24 178.0(5)
C26 S2 C25 C20 0.3(4)
C26 S2 C25 C24 -178.8(5)
C26 C19 C20 C21 -177.2(4)
C26 C19 C20 C25 1.8(5)
C20 C19 C26 S2 -1.6(4)
C20 C19 C26 C27 179.4(4)
C20 C21 C22 C23 0.0(9)
C20 C25 C24 C23 2.3(9)
C21 C20 C25 S2 177.9(4)
C21 C20 C25 C24 -3.0(7)
C25 S2 C26 C19 0.7(3)
C25 S2 C26 C27 179.9(3)
C25 C20 C21 C22 1.8(7)
C25 C24 C23 C22 -0.4(11)
C24 C23 C22 C21 -0.7(11)
C50 O8 C49 C48 -175.9(7)
C49 O8 C50 C51 165.1(7)
S2A C25A C24A C23A 176(4)
C19A C20A C21A C22A 175(4)
C19A C20A C25A S2A 7(5)
C19A C20A C25A C24A 177(4)
C26A S2A C25A C20A -7(4)
C26A S2A C25A C24A -177(4)
C26A C19A C20A C21A 176(4)
C26A C19A C20A C25A -2(4)
C20A C19A C26A S2A -3(3)
C20A C19A C26A C27A -180(2)
C20A C21A C22A C23A 9(7)
C20A C25A C24A C23A 6(7)
C21A C20A C25A S2A -172(4)
C21A C20A C25A C24A -1(7)
C25A S2A C26A C19A 6(3)
C25A S2A C26A C27A -177.1(17)
C25A C20A C21A C22A -7(6)
C25A C24A C23A C22A -4(7)
C24A C23A C22A C21A -3(8)
C50A O8A C49A C48 164.2(12)
C49A O8A C50A C51 -178.3(11)
C2S C1S O1S C3S 172.0(7)
C1S O1S C3S C4S -171.5(6)
